data_1554884
loop_
_publ_author_name
'Zhang, Zhen'
'Tu, Yong-Qiang'
'Zhang, Xiao-Ming'
'Zhang, Fu-Min'
'Wang, Shao-Hua'

_publ_section_title
;
 Copper-catalyzed highly diastereoselective cross-dehydrogenative coupling
 between 8-hydroxyisochromanes and 1,3-dicarbonyl compounds
;
_journal_issue 13
_journal_name_full 'Organic Chemistry Frontiers'
_journal_page_first 2275
_journal_paper_doi 10.1039/C9QO00353C
_journal_volume 6
_journal_year 2019
_chemical_formula_sum 'C16 H18 O4'
_chemical_formula_weight 274.30
_space_group_crystal_system monoclinic
_space_group_IT_number 14
_space_group_name_Hall '-P 2ybc'
_space_group_name_H-M_alt 'P 1 21/c 1'
_atom_sites_solution_hydrogens geom
_atom_sites_solution_primary direct
_atom_sites_solution_secondary difmap
_audit_creation_method SHELXL-2014/7
_audit_update_record
;
2019-02-26 deposited with the CCDC.	2019-05-06 downloaded from the CCDC.
;
_cell_angle_alpha 90
_cell_angle_beta 98.561(2)
_cell_angle_gamma 90
_cell_formula_units_Z 4
_cell_length_a 7.6075(10)
_cell_length_b 9.2096(12)
_cell_length_c 19.424(3)
_cell_measurement_reflns_used 2384
_cell_measurement_temperature 296(2)
_cell_measurement_theta_max 28.44
_cell_measurement_theta_min 2.45
_cell_volume 1345.7(3)
_computing_cell_refinement 'Bruker SMART'
_computing_data_collection 'Bruker SMART APEX II'
_computing_data_reduction 'Bruker SAINT'
_computing_molecular_graphics SHELXTL
_computing_publication_material SHELXTL
_computing_structure_refinement 'SHELXL-2014/7 (Sheldrick, 2014)'
_computing_structure_solution 'SHELXL-2014/7 (Sheldrick, 2014)'
_diffrn_ambient_temperature 296(2)
_diffrn_detector_area_resol_mean 'fine-focus sealed tube'
_diffrn_measured_fraction_theta_full 0.998
_diffrn_measured_fraction_theta_max 0.998
_diffrn_measurement_device_type 'Bruker APEX II area detector'
_diffrn_measurement_method '\w scan'
_diffrn_radiation_type MoK\a
_diffrn_radiation_wavelength 0.71073
_diffrn_reflns_av_R_equivalents 0.0216
_diffrn_reflns_av_unetI/netI 0.0241
_diffrn_reflns_Laue_measured_fraction_full 0.998
_diffrn_reflns_Laue_measured_fraction_max 0.998
_diffrn_reflns_limit_h_max 9
_diffrn_reflns_limit_h_min -8
_diffrn_reflns_limit_k_max 10
_diffrn_reflns_limit_k_min -10
_diffrn_reflns_limit_l_max 23
_diffrn_reflns_limit_l_min -22
_diffrn_reflns_number 6636
_diffrn_reflns_point_group_measured_fraction_full 0.998
_diffrn_reflns_point_group_measured_fraction_max 0.998
_diffrn_reflns_theta_full 24.999
_diffrn_reflns_theta_max 24.999
_diffrn_reflns_theta_min 2.453
_exptl_absorpt_coefficient_mu 0.097
_exptl_absorpt_correction_type multi-scan
_exptl_absorpt_process_details SADABS
_exptl_crystal_colour colorless
_exptl_crystal_density_diffrn 1.354
_exptl_crystal_description block
_exptl_crystal_F_000 584
_exptl_crystal_size_max 0.300
_exptl_crystal_size_mid 0.200
_exptl_crystal_size_min 0.200
_exptl_transmission_factor_max 0.7458
_exptl_transmission_factor_min 0.6785
_refine_diff_density_max 0.197
_refine_diff_density_min -0.221
_refine_diff_density_rms 0.047
_refine_ls_extinction_coef 0.008(2)
_refine_ls_extinction_expression Fc^*^=kFc[1+0.001xFc^2^\l^3^/sin(2\q)]^-1/4^
_refine_ls_extinction_method 'SHELXL-2014/7 (Sheldrick 2014'
_refine_ls_goodness_of_fit_ref 0.998
_refine_ls_hydrogen_treatment constr
_refine_ls_matrix_type full
_refine_ls_number_parameters 184
_refine_ls_number_reflns 2357
_refine_ls_number_restraints 0
_refine_ls_restrained_S_all 0.998
_refine_ls_R_factor_all 0.0541
_refine_ls_R_factor_gt 0.0419
_refine_ls_shift/su_max 0.000
_refine_ls_shift/su_mean 0.000
_refine_ls_structure_factor_coef Fsqd
_refine_ls_weighting_details 'w=1/[\s^2^(Fo^2^)+(0.1000P)^2^+0.2003P] where P=(Fo^2^+2Fc^2^)/3'
_refine_ls_weighting_scheme calc
_refine_ls_wR_factor_gt 0.1348
_refine_ls_wR_factor_ref 0.1506
_reflns_Friedel_coverage 0.000
_reflns_number_gt 1847
_reflns_number_total 2357
_reflns_threshold_expression 'I > 2\s(I)'
_cod_data_source_file c9qo00353c2.cif
_cod_data_source_block 1
_cod_depositor_comments
;
The following automatic conversions were performed:

data item '_exptl_absorpt_correction_type' value 'Multi-scan' was
changed to 'multi-scan' in accordance with the
/home/saulius/struct/COD-crude-data/automatic-downloads/DataCite-retrospective/RSC/depositions/lib/dictionaries/cif_core.dic
dictionary named 'cif_core.dic' version 2.4.2 last updated on
2011-04-26.

Automatic conversion script
Id: cif_fix_values 6909 2019-04-08 15:41:33Z antanas 
;
_cod_original_sg_symbol_H-M 'P 21/c'
_cod_database_code 1554884
_shelx_shelxl_version_number 2014/7
_shelx_space_group_comment
;
The symmetry employed for this shelxl refinement is uniquely defined
by the following loop, which should always be used as a source of
symmetry information in preference to the above space-group names.
They are only intended as comments.
;
_shelx_estimated_absorpt_t_min 0.972
_shelx_estimated_absorpt_t_max 0.981

loop_
_space_group_symop_operation_xyz
'x, y, z'
'-x, y+1/2, -z+1/2'
'-x, -y, -z'
'x, -y-1/2, z-1/2'

loop_
_atom_site_label
_atom_site_type_symbol
_atom_site_fract_x
_atom_site_fract_y
_atom_site_fract_z
_atom_site_U_iso_or_equiv
_atom_site_adp_type
_atom_site_occupancy
_atom_site_site_symmetry_order
_atom_site_calc_flag
_atom_site_refinement_flags_posn
_atom_site_refinement_flags_adp
C1 C 0.7222(2) 0.30836(19) 0.12049(9) 0.0460(5) Uani 1 1 d . .
C2 C 0.7282(3) 0.1738(2) 0.08918(12) 0.0633(6) Uani 1 1 d . .
H2 H 0.7226 0.0891 0.1148 0.076 Uiso 1 1 calc R U
C3 C 0.7424(3) 0.1675(3) 0.01980(14) 0.0825(8) Uani 1 1 d . .
H3 H 0.7458 0.0777 -0.0019 0.099 Uiso 1 1 calc R U
C4 C 0.7518(3) 0.2923(4) -0.01790(12) 0.0792(8) Uani 1 1 d . .
H4 H 0.7634 0.2859 -0.0648 0.095 Uiso 1 1 calc R U
C5 C 0.7442(2) 0.4294(3) 0.01276(9) 0.0592(6) Uani 1 1 d . .
C6 C 0.7653(3) 0.5662(3) -0.02683(10) 0.0732(7) Uani 1 1 d . .
H6A H 0.6719 0.5706 -0.0666 0.088 Uiso 1 1 calc R U
H6B H 0.8782 0.5628 -0.0444 0.088 Uiso 1 1 calc R U
C7 C 0.7588(3) 0.7027(3) 0.01580(11) 0.0734(7) Uani 1 1 d . .
H7A H 0.8239 0.7790 -0.0039 0.088 Uiso 1 1 calc R U
H7B H 0.6362 0.7340 0.0131 0.088 Uiso 1 1 calc R U
C8 C 0.7247(2) 0.58267(18) 0.11867(8) 0.0401(4) Uani 1 1 d . .
H8 H 0.6024 0.6192 0.1130 0.048 Uiso 1 1 calc R U
C9 C 0.7270(2) 0.4371(2) 0.08360(9) 0.0440(5) Uani 1 1 d . .
C10 C 0.7951(2) 0.56745(16) 0.19620(8) 0.0357(4) Uani 1 1 d . .
C11 C 0.6893(2) 0.44133(16) 0.22394(8) 0.0388(4) Uani 1 1 d . .
C12 C 0.7411(3) 0.4150(2) 0.30119(9) 0.0529(5) Uani 1 1 d . .
H12A H 0.8660 0.3893 0.3110 0.064 Uiso 1 1 calc R U
H12B H 0.6724 0.3348 0.3156 0.064 Uiso 1 1 calc R U
C13 C 0.7069(3) 0.5514(2) 0.34195(10) 0.0656(6) Uani 1 1 d . .
H13A H 0.5798 0.5669 0.3383 0.079 Uiso 1 1 calc R U
H13B H 0.7535 0.5370 0.3907 0.079 Uiso 1 1 calc R U
C14 C 0.7926(3) 0.6860(2) 0.31552(9) 0.0562(5) Uani 1 1 d . .
H14A H 0.7505 0.7717 0.3371 0.067 Uiso 1 1 calc R U
H14B H 0.9205 0.6806 0.3289 0.067 Uiso 1 1 calc R U
C15 C 0.7500(2) 0.69968(17) 0.23783(9) 0.0411(4) Uani 1 1 d . .
C16 C 0.9963(2) 0.54100(19) 0.20745(9) 0.0469(5) Uani 1 1 d . .
H16A H 1.0230 0.4603 0.1795 0.070 Uiso 1 1 calc R U
H16B H 1.0359 0.5199 0.2557 0.070 Uiso 1 1 calc R U
H16C H 1.0559 0.6262 0.1942 0.070 Uiso 1 1 calc R U
O1 O 0.72098(18) 0.30668(12) 0.19132(6) 0.0491(4) Uani 1 1 d . .
O2 O 0.83301(18) 0.68234(14) 0.08768(6) 0.0549(4) Uani 1 1 d . .
O3 O 0.50997(14) 0.48060(13) 0.20702(6) 0.0449(4) Uani 1 1 d . .
H3A H 0.4500 0.4329 0.2306 0.067 Uiso 1 1 calc R U
O4 O 0.68157(17) 0.80777(13) 0.21008(7) 0.0521(4) Uani 1 1 d . .

loop_
_atom_site_aniso_label
_atom_site_aniso_U_11
_atom_site_aniso_U_22
_atom_site_aniso_U_33
_atom_site_aniso_U_23
_atom_site_aniso_U_13
_atom_site_aniso_U_12
C1 0.0414(9) 0.0526(11) 0.0427(10) -0.0133(8) 0.0018(7) 0.0006(7)
C2 0.0556(12) 0.0600(12) 0.0724(14) -0.0281(11) 0.0032(10) 0.0022(9)
C3 0.0765(16) 0.095(2) 0.0765(17) -0.0483(16) 0.0125(13) 0.0004(14)
C4 0.0593(14) 0.130(2) 0.0491(12) -0.0429(15) 0.0108(10) -0.0013(14)
C5 0.0366(10) 0.1037(17) 0.0373(10) -0.0078(10) 0.0054(7) 0.0008(9)
C6 0.0477(11) 0.137(2) 0.0356(10) 0.0096(12) 0.0067(8) 0.0008(12)
C7 0.0603(13) 0.1043(19) 0.0583(13) 0.0414(13) 0.0176(10) 0.0077(12)
C8 0.0356(9) 0.0476(10) 0.0385(9) 0.0081(7) 0.0102(7) 0.0019(7)
C9 0.0327(9) 0.0629(12) 0.0362(9) -0.0082(8) 0.0041(7) 0.0026(7)
C10 0.0398(9) 0.0331(8) 0.0343(8) -0.0003(6) 0.0062(6) 0.0014(6)
C11 0.0490(10) 0.0319(8) 0.0351(9) -0.0012(6) 0.0048(7) -0.0006(7)
C12 0.0728(13) 0.0473(10) 0.0379(10) 0.0086(8) 0.0052(8) -0.0022(9)
C13 0.0998(17) 0.0673(13) 0.0309(9) -0.0032(9) 0.0131(10) -0.0020(11)
C14 0.0708(13) 0.0503(11) 0.0459(10) -0.0146(8) 0.0036(9) 0.0015(9)
C15 0.0407(9) 0.0357(9) 0.0477(10) -0.0027(7) 0.0087(7) -0.0039(7)
C16 0.0425(10) 0.0462(10) 0.0505(10) -0.0013(8) 0.0020(8) 0.0051(7)
O1 0.0677(8) 0.0330(6) 0.0460(7) -0.0044(5) 0.0065(6) 0.0000(5)
O2 0.0547(8) 0.0636(8) 0.0488(7) 0.0178(6) 0.0160(6) -0.0031(6)
O3 0.0417(7) 0.0483(7) 0.0464(7) 0.0065(5) 0.0120(5) -0.0048(5)
O4 0.0600(8) 0.0355(7) 0.0632(8) 0.0025(6) 0.0172(6) 0.0086(5)

loop_
_atom_type_symbol
_atom_type_description
_atom_type_scat_dispersion_real
_atom_type_scat_dispersion_imag
_atom_type_scat_source
C C 0.0033 0.0016 'International Tables Vol C Tables 4.2.6.8 and 6.1.1.4'
H H 0.0000 0.0000 'International Tables Vol C Tables 4.2.6.8 and 6.1.1.4'
O O 0.0106 0.0060 'International Tables Vol C Tables 4.2.6.8 and 6.1.1.4'

loop_
_geom_angle_atom_site_label_1
_geom_angle_atom_site_label_2
_geom_angle_atom_site_label_3
_geom_angle
O1 C1 C2 115.75(17)
O1 C1 C9 122.00(14)
C2 C1 C9 122.16(17)
C3 C2 C1 118.9(2)
C3 C2 H2 120.5
C1 C2 H2 120.5
C2 C3 C4 120.5(2)
C2 C3 H3 119.7
C4 C3 H3 119.7
C3 C4 C5 121.3(2)
C3 C4 H4 119.3
C5 C4 H4 119.3
C4 C5 C9 118.5(2)
C4 C5 C6 121.70(19)
C9 C5 C6 119.65(19)
C5 C6 C7 113.83(16)
C5 C6 H6A 108.8
C7 C6 H6A 108.8
C5 C6 H6B 108.8
C7 C6 H6B 108.8
H6A C6 H6B 107.7
O2 C7 C6 112.52(18)
O2 C7 H7A 109.1
C6 C7 H7A 109.1
O2 C7 H7B 109.1
C6 C7 H7B 109.1
H7A C7 H7B 107.8
O2 C8 C9 109.64(13)
O2 C8 C10 109.60(13)
C9 C8 C10 109.77(13)
O2 C8 H8 109.3
C9 C8 H8 109.3
C10 C8 H8 109.3
C1 C9 C5 118.49(17)
C1 C9 C8 121.60(14)
C5 C9 C8 119.82(17)
C8 C10 C15 112.02(13)
C8 C10 C16 110.56(13)
C15 C10 C16 110.42(13)
C8 C10 C11 106.65(13)
C15 C10 C11 104.10(12)
C16 C10 C11 112.91(13)
O3 C11 O1 110.01(12)
O3 C11 C12 111.98(14)
O1 C11 C12 105.32(13)
O3 C11 C10 105.18(12)
O1 C11 C10 111.38(13)
C12 C11 C10 113.07(14)
C11 C12 C13 110.04(15)
C11 C12 H12A 109.7
C13 C12 H12A 109.7
C11 C12 H12B 109.7
C13 C12 H12B 109.7
H12A C12 H12B 108.2
C14 C13 C12 112.33(15)
C14 C13 H13A 109.1
C12 C13 H13A 109.1
C14 C13 H13B 109.1
C12 C13 H13B 109.1
H13A C13 H13B 107.9
C15 C14 C13 111.57(15)
C15 C14 H14A 109.3
C13 C14 H14A 109.3
C15 C14 H14B 109.3
C13 C14 H14B 109.3
H14A C14 H14B 108.0
O4 C15 C14 122.02(15)
O4 C15 C10 122.30(15)
C14 C15 C10 115.66(14)
C10 C16 H16A 109.5
C10 C16 H16B 109.5
H16A C16 H16B 109.5
C10 C16 H16C 109.5
H16A C16 H16C 109.5
H16B C16 H16C 109.5
C1 O1 C11 117.37(12)
C8 O2 C7 109.02(15)
C11 O3 H3A 109.5

loop_
_geom_bond_atom_site_label_1
_geom_bond_atom_site_label_2
_geom_bond_distance
C1 O1 1.377(2)
C1 C2 1.384(2)
C1 C9 1.388(3)
C2 C3 1.369(3)
C2 H2 0.9300
C3 C4 1.371(4)
C3 H3 0.9300
C4 C5 1.401(3)
C4 H4 0.9300
C5 C9 1.403(2)
C5 C6 1.497(3)
C6 C7 1.511(4)
C6 H6A 0.9700
C6 H6B 0.9700
C7 O2 1.438(2)
C7 H7A 0.9700
C7 H7B 0.9700
C8 O2 1.425(2)
C8 C9 1.505(2)
C8 C10 1.528(2)
C8 H8 0.9800
C10 C15 1.529(2)
C10 C16 1.533(2)
C10 C11 1.554(2)
C11 O3 1.4025(19)
C11 O1 1.4292(18)
C11 C12 1.513(2)
C12 C13 1.528(3)
C12 H12A 0.9700
C12 H12B 0.9700
C13 C14 1.525(3)
C13 H13A 0.9700
C13 H13B 0.9700
C14 C15 1.501(2)
C14 H14A 0.9700
C14 H14B 0.9700
C15 O4 1.212(2)
C16 H16A 0.9600
C16 H16B 0.9600
C16 H16C 0.9600
O3 H3A 0.8200

loop_
_geom_torsion_atom_site_label_1
_geom_torsion_atom_site_label_2
_geom_torsion_atom_site_label_3
_geom_torsion_atom_site_label_4
_geom_torsion
O1 C1 C2 C3 -175.42(18)
C9 C1 C2 C3 1.2(3)
C1 C2 C3 C4 0.4(4)
C2 C3 C4 C5 -1.1(4)
C3 C4 C5 C9 0.1(3)
C3 C4 C5 C6 176.2(2)
C4 C5 C6 C7 -178.19(18)
C9 C5 C6 C7 -2.1(3)
C5 C6 C7 O2 33.2(2)
O1 C1 C9 C5 174.31(15)
C2 C1 C9 C5 -2.1(3)
O1 C1 C9 C8 -2.2(2)
C2 C1 C9 C8 -178.54(17)
C4 C5 C9 C1 1.4(3)
C6 C5 C9 C1 -174.78(16)
C4 C5 C9 C8 177.92(16)
C6 C5 C9 C8 1.8(2)
O2 C8 C9 C1 144.47(15)
C10 C8 C9 C1 24.0(2)
O2 C8 C9 C5 -32.0(2)
C10 C8 C9 C5 -152.41(15)
O2 C8 C10 C15 75.00(16)
C9 C8 C10 C15 -164.53(13)
O2 C8 C10 C16 -48.63(17)
C9 C8 C10 C16 71.85(16)
O2 C8 C10 C11 -171.72(12)
C9 C8 C10 C11 -51.25(16)
C8 C10 C11 O3 -56.10(15)
C15 C10 C11 O3 62.50(15)
C16 C10 C11 O3 -177.72(12)
C8 C10 C11 O1 63.05(16)
C15 C10 C11 O1 -178.36(12)
C16 C10 C11 O1 -58.58(17)
C8 C10 C11 C12 -178.58(13)
C15 C10 C11 C12 -59.98(17)
C16 C10 C11 C12 59.80(18)
O3 C11 C12 C13 -58.6(2)
O1 C11 C12 C13 -178.18(15)
C10 C11 C12 C13 60.0(2)
C11 C12 C13 C14 -52.1(2)
C12 C13 C14 C15 49.1(2)
C13 C14 C15 O4 124.40(19)
C13 C14 C15 C10 -54.4(2)
C8 C10 C15 O4 -6.6(2)
C16 C10 C15 O4 117.13(18)
C11 C10 C15 O4 -121.42(17)
C8 C10 C15 C14 172.22(14)
C16 C10 C15 C14 -64.08(18)
C11 C10 C15 C14 57.37(18)
C2 C1 O1 C11 -171.28(15)
C9 C1 O1 C11 12.1(2)
O3 C11 O1 C1 73.05(17)
C12 C11 O1 C1 -166.11(15)
C10 C11 O1 C1 -43.17(19)
C9 C8 O2 C7 63.08(18)
C10 C8 O2 C7 -176.36(15)
C6 C7 O2 C8 -65.6(2)
